data_7116775
loop_
_publ_author_name
'M. Basile'
'D. K. Unruh'
'K. Gojdas'
'E. Flores'
'L. Streicher'
'T. Z. Forbes'

_publ_section_title
;
 Chemical controls on uranyl citrate speciation and the self-assembly of
 nanoscale macrocycles and sandwich complexes in aqueous solutions
;
_journal_name_full Chem.Commun.
_journal_page_first 5306
_journal_paper_doi 10.1039/C4cc08657K
_journal_volume 51
_journal_year 2015
_chemical_formula_sum 'C36 H27 Mg3 Na5 O81 U9'
_chemical_formula_weight 4085.6855
_chemical_name_systematic
;
 ?
;
_space_group_IT_number 176
_symmetry_cell_setting hexagonal
_symmetry_Int_Tables_number 176
_symmetry_space_group_name_Hall '-P 6c'
_symmetry_space_group_name_H-M 'P 63/m'
_atom_sites_solution_hydrogens const
_atom_sites_solution_primary direct
_atom_sites_solution_secondary difmap
_audit_creation_date 2014-10-22T16:14:09-00:00
_audit_creation_method 'WinGX routine CIF_UPDATE'
_audit_update_record
;
2014-10-28 deposited with the CCDC.
2014-11-21 downloaded from the CCDC.
;
_cell_angle_alpha 90
_cell_angle_beta 90
_cell_angle_gamma 120
_cell_formula_units_Z 2
_cell_length_a 17.4123(5)
_cell_length_b 17.4123(5)
_cell_length_c 17.8443(7)
_cell_measurement_reflns_used 9125
_cell_measurement_temperature 100(2)
_cell_measurement_theta_max 26.69
_cell_measurement_theta_min 2.28
_cell_volume 4685.4(3)
_computing_cell_refinement 'APEX2 (Bruker AXS, 2006)'
_computing_data_collection 'Collect (Nonius BV, 1997-2000)'
_computing_data_reduction 'APEX2 (Bruker AXS, 2006)'
_computing_molecular_graphics 'CrystalMaker v2.7.7'
_computing_structure_refinement 'SHELXL-2013 (Sheldrick, 2013)'
_computing_structure_solution 'SHELXL-2013 (Sheldrick, 2013)'
_diffrn_ambient_temperature 100(2)
_diffrn_measured_fraction_theta_full 0.999
_diffrn_measured_fraction_theta_max 0.997
_diffrn_measurement_device_type KappaCCD
_diffrn_measurement_method 'CCD phi and omega scans'
_diffrn_radiation_monochromator graphite
_diffrn_radiation_type MoK\a
_diffrn_radiation_wavelength 0.71073
_diffrn_reflns_av_R_equivalents 0.0351
_diffrn_reflns_Laue_measured_fraction_full 0.999
_diffrn_reflns_Laue_measured_fraction_max 0.997
_diffrn_reflns_limit_h_max 21
_diffrn_reflns_limit_h_min -21
_diffrn_reflns_limit_k_max 21
_diffrn_reflns_limit_k_min -21
_diffrn_reflns_limit_l_max 22
_diffrn_reflns_limit_l_min -22
_diffrn_reflns_number 95326
_diffrn_reflns_point_group_measured_fraction_full 0.999
_diffrn_reflns_point_group_measured_fraction_max 0.997
_diffrn_reflns_theta_full 25.242
_diffrn_reflns_theta_max 26.713
_diffrn_reflns_theta_min 1.35
_exptl_absorpt_coefficient_mu 15.659
_exptl_absorpt_correction_T_max 0.7454
_exptl_absorpt_correction_T_min 0.557
_exptl_absorpt_correction_type multi-scan
_exptl_absorpt_process_details SADABS
_exptl_crystal_colour yellow
_exptl_crystal_density_diffrn 2.896
_exptl_crystal_description plate
_exptl_crystal_F_000 3620
_exptl_crystal_size_max 0.12
_exptl_crystal_size_mid 0.12
_exptl_crystal_size_min 0.08
_refine_diff_density_max 2.575
_refine_diff_density_min -2.003
_refine_diff_density_rms 0.188
_refine_ls_extinction_method none
_refine_ls_goodness_of_fit_ref 1.001
_refine_ls_hydrogen_treatment mixed
_refine_ls_matrix_type full
_refine_ls_number_parameters 239
_refine_ls_number_reflns 3421
_refine_ls_number_restraints 1
_refine_ls_restrained_S_all 1
_refine_ls_R_factor_all 0.0368
_refine_ls_R_factor_gt 0.0299
_refine_ls_shift/su_max 0.001
_refine_ls_shift/su_mean 0
_refine_ls_structure_factor_coef Fsqd
_refine_ls_weighting_details 'w=1/[\s^2^(Fo^2^)+(0.0414P)^2^+56.3259P] where P=(Fo^2^+2Fc^2^)/3'
_refine_ls_weighting_scheme calc
_refine_ls_wR_factor_gt 0.0774
_refine_ls_wR_factor_ref 0.0834
_reflns_number_gt 2983
_reflns_number_total 3421
_reflns_threshold_expression 'I > 2\s(I)'
_cod_data_source_file c4cc08657k2.cif
_cod_data_source_block U9
_cod_database_code 7116775

loop_
_symmetry_equiv_pos_as_xyz
'x, y, z'
'-y, x-y, z'
'-x+y, -x, z'
'-x, -y, z+1/2'
'y, -x+y, z+1/2'
'x-y, x, z+1/2'
'-x, -y, -z'
'y, -x+y, -z'
'x-y, x, -z'
'x, y, -z-1/2'
'-y, x-y, -z-1/2'
'-x+y, -x, -z-1/2'

loop_
_atom_site_label
_atom_site_type_symbol
_atom_site_fract_x
_atom_site_fract_y
_atom_site_fract_z
_atom_site_U_iso_or_equiv
_atom_site_adp_type
_atom_site_occupancy
_atom_site_calc_flag
U1 U 0.67366(2) 0.84113(2) 0.25 0.02746(11) Uani 1 d
U2 U 0.51039(2) 0.88550(2) 0.14385(2) 0.02824(10) Uani 1 d
Na1 Na 1 1 0 0.0178(11) Uani 1 d
Na2 Na 0.3333 0.6667 0.25 0.0320(15) Uani 1 d
Na3 Na 0.3333 0.6667 0.0508(3) 0.0387(12) Uani 1 d
Na4 Na 1 1 0.1868(9) 0.069(4) Uani 0.5 d
O1 O 0.4222(3) 0.7726(3) 0.1494(3) 0.0307(10) Uani 1 d
O2 O 0.6115(5) 0.7221(5) 0.25 0.0345(16) Uani 1 d
O3 O 0.5632(5) 0.8671(5) 0.25 0.0332(16) Uani 1 d
O4 O 0.7755(3) 0.8399(4) 0.1641(3) 0.0435(13) Uani 1 d
O5 O 0.6181(3) 0.8393(3) 0.1275(3) 0.0323(11) Uani 1 d
O6 O 0.5443(4) 0.8730(4) 0.0168(3) 0.0412(12) Uani 1 d
O7 O 0.4515(5) 0.9222(5) 0.25 0.0351(16) Uani 1 d
H7 H 0.391(2) 0.907(7) 0.25 0.04(3) Uiso 1 d
O8 O 0.7451(5) 0.9608(5) 0.25 0.0416(18) Uani 1 d
O9 O 0.5941(4) 1.0008(4) 0.1369(3) 0.0413(13) Uani 1 d
O10 O 0.4736(4) 0.6750(4) 0.0204(4) 0.0500(15) Uani 1 d
O11 O 0.5094(4) 0.5875(4) 0.0845(3) 0.0455(14) Uani 1 d
O12 O 0.6133(4) 0.8413(5) -0.0713(3) 0.0554(16) Uani 1 d
O13 O 0.8861(4) 0.9106(5) 0.0871(4) 0.0576(17) Uani 1 d
Mg1 Mg 1.2655(3) 1.1713(3) 0.25 0.0583(12) Uani 1 d
O14 O 1.3148(12) 1.0880(10) 0.2741(9) 0.090(6) Uani 0.5 d
O15 O 1.3003(11) 1.2164(10) 0.1410(9) 0.069(4) Uani 0.5 d
O16 O 1.2361(11) 1.1389(11) 0.1439(7) 0.064(4) Uani 0.5 d
O17 O 1.1351(11) 1.0716(9) 0.2163(9) 0.077(5) Uani 0.5 d
O18 O 1.3892(12) 1.2662(11) 0.2152(11) 0.092(6) Uani 0.5 d
C1 C 0.7468(5) 0.8915(5) 0.0476(5) 0.0374(17) Uani 1 d
H1A H 0.7642 0.8848 -0.0037 0.045 Uiso 1 calc
H1B H 0.7568 0.9525 0.0519 0.045 Uiso 1 calc
C2 C 0.5281(5) 0.6601(5) 0.0509(4) 0.0379(17) Uani 1 d
C3 C 0.6469(5) 0.8260(5) 0.0572(4) 0.0321(15) Uani 1 d
C4 C 0.6270(5) 0.7305(5) 0.0489(4) 0.0358(16) Uani 1 d
H4A H 0.6576 0.7178 0.0897 0.043 Uiso 1 calc
H4B H 0.6522 0.7251 0.0008 0.043 Uiso 1 calc
C5 C 0.8078(5) 0.8816(5) 0.1028(5) 0.0389(18) Uani 1 d
C6 C 0.5974(5) 0.8475(5) -0.0043(5) 0.0414(18) Uani 1 d

loop_
_atom_site_aniso_label
_atom_site_aniso_U_11
_atom_site_aniso_U_22
_atom_site_aniso_U_33
_atom_site_aniso_U_23
_atom_site_aniso_U_13
_atom_site_aniso_U_12
U1 0.02024(17) 0.0320(2) 0.02874(19) 0 0 0.01199(14)
U2 0.02484(14) 0.03223(15) 0.02732(15) 0.00385(10) 0.00064(9) 0.01401(11)
Na1 0.0166(15) 0.0166(15) 0.020(3) 0 0 0.0083(8)
Na2 0.036(2) 0.036(2) 0.024(3) 0 0 0.0180(11)
Na3 0.0393(17) 0.0393(17) 0.037(3) 0 0 0.0197(8)
Na4 0.063(5) 0.063(5) 0.079(10) 0 0 0.032(2)
O1 0.026(2) 0.039(3) 0.029(2) 0.002(2) 0.0005(19) 0.018(2)
O2 0.030(4) 0.038(4) 0.036(4) 0 0 0.017(3)
O3 0.031(4) 0.051(4) 0.027(4) 0 0 0.027(3)
O4 0.028(3) 0.059(4) 0.044(3) 0.000(3) 0.008(2) 0.022(3)
O5 0.029(2) 0.040(3) 0.030(3) 0.002(2) 0.005(2) 0.019(2)
O6 0.038(3) 0.058(3) 0.031(3) 0.007(2) 0.006(2) 0.026(3)
O7 0.032(4) 0.047(4) 0.036(4) 0 0 0.027(3)
O8 0.030(4) 0.028(4) 0.056(5) 0 0 0.006(3)
O9 0.034(3) 0.032(3) 0.047(3) 0.005(2) 0.003(2) 0.008(2)
O10 0.034(3) 0.050(3) 0.052(4) 0.005(3) -0.003(3) 0.011(3)
O11 0.041(3) 0.036(3) 0.054(4) 0.005(3) 0.016(3) 0.015(2)
O12 0.065(4) 0.076(4) 0.032(3) 0.010(3) 0.013(3) 0.040(4)
O13 0.026(3) 0.072(4) 0.058(4) 0.004(3) 0.010(3) 0.012(3)
Mg1 0.060(3) 0.052(3) 0.064(3) 0 0 0.029(2)
O14 0.121(13) 0.051(8) 0.085(16) 0.013(7) 0.018(10) 0.034(9)
O15 0.085(11) 0.057(9) 0.068(10) -0.013(7) 0.015(8) 0.039(9)
O16 0.087(11) 0.083(11) 0.039(7) 0.003(7) 0.011(7) 0.055(10)
O17 0.100(11) 0.045(7) 0.082(10) -0.023(7) -0.033(9) 0.033(8)
O18 0.089(11) 0.074(10) 0.120(16) 0.046(10) 0.037(10) 0.046(9)
C1 0.023(3) 0.031(4) 0.046(4) 0.004(3) 0.013(3) 0.004(3)
C2 0.036(4) 0.035(4) 0.033(4) 0.000(3) 0.008(3) 0.010(3)
C3 0.028(3) 0.031(3) 0.034(4) -0.001(3) 0.005(3) 0.013(3)
C4 0.030(4) 0.038(4) 0.034(4) 0.003(3) 0.009(3) 0.013(3)
C5 0.029(4) 0.037(4) 0.042(4) -0.012(3) 0.007(3) 0.010(3)
C6 0.040(4) 0.044(4) 0.034(4) 0.007(3) 0.011(3) 0.016(4)

loop_
_atom_type_symbol
_atom_type_description
_atom_type_scat_dispersion_real
_atom_type_scat_dispersion_imag
_atom_type_scat_source
C C 0.0033 0.0016 'International Tables Vol C Tables 4.2.6.8 and 6.1.1.4'
H H 0 0 'International Tables Vol C Tables 4.2.6.8 and 6.1.1.4'
O O 0.0106 0.006 'International Tables Vol C Tables 4.2.6.8 and 6.1.1.4'
Na Na 0.0362 0.0249 'International Tables Vol C Tables 4.2.6.8 and 6.1.1.4'
Mg Mg 0.0486 0.0363 'International Tables Vol C Tables 4.2.6.8 and 6.1.1.4'
U U -9.6767 9.6646 'International Tables Vol C Tables 4.2.6.8 and 6.1.1.4'

loop_
_geom_angle_atom_site_label_1
_geom_angle_atom_site_label_2
_geom_angle_atom_site_label_3
_geom_angle
_geom_angle_site_symmetry_1
_geom_angle_site_symmetry_3
O2 U1 O8 175.1(3) . .
O2 U1 O3 98.9(3) . .
O8 U1 O3 86.1(3) . .
O2 U1 O4 90.7(2) . .
O8 U1 O4 85.6(2) . .
O3 U1 O4 138.39(15) . .
O2 U1 O4 90.7(2) . 10_556
O8 U1 O4 85.6(2) . 10_556
O3 U1 O4 138.39(15) . 10_556
O4 U1 O4 81.3(3) . 10_556
O2 U1 O5 88.76(15) . .
O8 U1 O5 93.20(16) . .
O3 U1 O5 67.00(12) . .
O4 U1 O5 72.87(18) . .
O4 U1 O5 154.18(19) 10_556 .
O2 U1 O5 88.76(15) . 10_556
O8 U1 O5 93.20(16) . 10_556
O3 U1 O5 67.00(12) . 10_556
O4 U1 O5 154.18(19) . 10_556
O4 U1 O5 72.87(18) 10_556 10_556
O5 U1 O5 132.9(2) . 10_556
O2 U1 U2 98.9(2) . .
O8 U1 U2 85.4(2) . .
O3 U1 U2 29.902(10) . .
O4 U1 U2 108.72(15) . .
O4 U1 U2 165.94(15) 10_556 .
O5 U1 U2 37.47(12) . .
O5 U1 U2 96.87(12) 10_556 .
O2 U1 U2 98.9(2) . 10_556
O8 U1 U2 85.4(2) . 10_556
O3 U1 U2 29.902(10) . 10_556
O4 U1 U2 165.94(15) . 10_556
O4 U1 U2 108.72(15) 10_556 10_556
O5 U1 U2 96.87(12) . 10_556
O5 U1 U2 37.47(12) 10_556 10_556
U2 U1 U2 59.747(10) . 10_556
O2 U1 Mg1 174.1(2) . 2_765
O8 U1 Mg1 1.0(3) . 2_765
O3 U1 Mg1 87.1(2) . 2_765
O4 U1 Mg1 84.84(16) . 2_765
O4 U1 Mg1 84.84(16) 10_556 2_765
O5 U1 Mg1 93.61(13) . 2_765
O5 U1 Mg1 93.61(13) 10_556 2_765
U2 U1 Mg1 86.28(7) . 2_765
U2 U1 Mg1 86.28(7) 10_556 2_765
O1 U2 O9 176.5(2) . .
O1 U2 O3 89.1(2) . .
O9 U2 O3 93.3(3) . .
O1 U2 O11 88.9(2) . 2_665
O9 U2 O11 87.7(2) . 2_665
O3 U2 O11 147.3(2) . 2_665
O1 U2 O6 93.9(2) . .
O9 U2 O6 86.4(2) . .
O3 U2 O6 131.9(2) . .
O11 U2 O6 80.9(2) 2_665 .
O1 U2 O7 90.2(2) . .
O9 U2 O7 88.4(3) . .
O3 U2 O7 67.8(2) . .
O11 U2 O7 79.5(2) 2_665 .
O6 U2 O7 159.90(19) . .
O1 U2 O5 91.37(19) . .
O9 U2 O5 91.9(2) . .
O3 U2 O5 66.56(19) . .
O11 U2 O5 146.1(2) 2_665 .
O6 U2 O5 65.34(18) . .
O7 U2 O5 134.30(18) . .
O1 U2 U2 86.86(15) . 10_556
O9 U2 U2 93.96(18) . 10_556
O3 U2 U2 30.45(15) . 10_556
O11 U2 U2 116.83(16) 2_665 10_556
O6 U2 U2 162.31(13) . 10_556
O7 U2 U2 37.54(13) . 10_556
O5 U2 U2 96.98(12) . 10_556
O1 U2 U1 93.88(15) . .
O9 U2 U1 89.45(18) . .
O3 U2 U1 29.73(15) . .
O11 U2 U1 175.67(16) 2_665 .
O6 U2 U1 102.21(13) . .
O7 U2 U1 97.14(13) . .
O5 U2 U1 37.20(12) . .
U2 U2 U1 60.128(5) 10_556 .
O1 U2 Na3 28.54(17) . .
O9 U2 Na3 150.29(19) . .
O3 U2 Na3 114.3(2) . .
O11 U2 Na3 75.19(15) 2_665 .
O6 U2 Na3 67.29(15) . .
O7 U2 Na3 111.46(19) . .
O5 U2 Na3 89.38(12) . .
U2 U2 Na3 115.35(7) 10_556 .
U1 U2 Na3 108.75(3) . .
O1 U2 Na2 25.30(15) . .
O9 U2 Na2 155.10(18) . .
O3 U2 Na2 68.34(19) . .
O11 U2 Na2 98.86(14) 2_665 .
O6 U2 Na2 118.32(14) . .
O7 U2 Na2 69.42(18) . .
O5 U2 Na2 95.62(12) . .
U2 U2 Na2 61.603(4) 10_556 .
U1 U2 Na2 82.441(7) . .
Na3 U2 Na2 53.75(7) . .
O13 Na1 O13 180 8_565 2_765
O13 Na1 O13 97.9(2) 8_565 .
O13 Na1 O13 82.1(2) 2_765 .
O13 Na1 O13 82.1(2) 8_565 7_775
O13 Na1 O13 97.9(2) 2_765 7_775
O13 Na1 O13 180 . 7_775
O13 Na1 O13 82.1(2) 8_565 9_655
O13 Na1 O13 97.9(2) 2_765 9_655
O13 Na1 O13 97.9(2) . 9_655
O13 Na1 O13 82.1(2) 7_775 9_655
O13 Na1 O13 97.9(2) 8_565 3_675
O13 Na1 O13 82.1(2) 2_765 3_675
O13 Na1 O13 82.1(2) . 3_675
O13 Na1 O13 97.9(2) 7_775 3_675
O13 Na1 O13 180.0(3) 9_655 3_675
O13 Na1 Na4 49.33(16) 8_565 7_775
O13 Na1 Na4 130.67(16) 2_765 7_775
O13 Na1 Na4 130.67(16) . 7_775
O13 Na1 Na4 49.33(16) 7_775 7_775
O13 Na1 Na4 49.33(16) 9_655 7_775
O13 Na1 Na4 130.67(16) 3_675 7_775
O13 Na1 Na4 130.67(16) 8_565 .
O13 Na1 Na4 49.33(16) 2_765 .
O13 Na1 Na4 49.33(16) . .
O13 Na1 Na4 130.67(16) 7_775 .
O13 Na1 Na4 130.67(16) 9_655 .
O13 Na1 Na4 49.33(16) 3_675 .
Na4 Na1 Na4 180 7_775 .
O1 Na2 O1 92.6(2) 2_665 11_666
O1 Na2 O1 139.59(9) 2_665 10_556
O1 Na2 O1 73.49(18) 11_666 10_556
O1 Na2 O1 73.49(18) 2_665 .
O1 Na2 O1 139.59(9) 11_666 .
O1 Na2 O1 92.6(2) 10_556 .
O1 Na2 O1 73.49(18) 2_665 3_565
O1 Na2 O1 139.59(9) 11_666 3_565
O1 Na2 O1 139.58(9) 10_556 3_565
O1 Na2 O1 73.49(18) . 3_565
O1 Na2 O1 139.59(9) 2_665 12_566
O1 Na2 O1 73.49(18) 11_666 12_566
O1 Na2 O1 73.49(18) 10_556 12_566
O1 Na2 O1 139.59(9) . 12_566
O1 Na2 O1 92.6(2) 3_565 12_566
O1 Na2 Na3 136.31(11) 2_665 10_556
O1 Na2 Na3 43.69(11) 11_666 10_556
O1 Na2 Na3 43.69(11) 10_556 10_556
O1 Na2 Na3 136.31(11) . 10_556
O1 Na2 Na3 136.30(11) 3_565 10_556
O1 Na2 Na3 43.69(11) 12_566 10_556
O1 Na2 Na3 43.69(11) 2_665 .
O1 Na2 Na3 136.31(11) 11_666 .
O1 Na2 Na3 136.31(11) 10_556 .
O1 Na2 Na3 43.69(11) . .
O1 Na2 Na3 43.70(11) 3_565 .
O1 Na2 Na3 136.30(11) 12_566 .
Na3 Na2 Na3 180 10_556 .
O1 Na2 U2 88.60(11) 2_665 3_565
O1 Na2 U2 131.55(11) 11_666 3_565
O1 Na2 U2 129.19(11) 10_556 3_565
O1 Na2 U2 86.80(12) . 3_565
O1 Na2 U2 17.96(11) 3_565 3_565
O1 Na2 U2 74.72(11) 12_566 3_565
Na3 Na2 U2 118.397(4) 10_556 3_565
Na3 Na2 U2 61.602(4) . 3_565
O1 Na2 U2 131.55(11) 2_665 12_566
O1 Na2 U2 88.60(11) 11_666 12_566
O1 Na2 U2 86.79(12) 10_556 12_566
O1 Na2 U2 129.19(11) . 12_566
O1 Na2 U2 74.72(11) 3_565 12_566
O1 Na2 U2 17.96(11) 12_566 12_566
Na3 Na2 U2 61.600(4) 10_556 12_566
Na3 Na2 U2 118.398(4) . 12_566
U2 Na2 U2 56.797(8) 3_565 12_566
O1 Na2 U2 86.80(12) 2_665 .
O1 Na2 U2 129.19(11) 11_666 .
O1 Na2 U2 74.72(11) 10_556 .
O1 Na2 U2 17.96(11) . .
O1 Na2 U2 88.60(11) 3_565 .
O1 Na2 U2 131.55(11) 12_566 .
Na3 Na2 U2 118.397(4) 10_556 .
Na3 Na2 U2 61.603(4) . .
U2 Na2 U2 99.249(5) 3_565 .
U2 Na2 U2 127.814(2) 12_566 .
O1 Na2 U2 129.19(11) 2_665 10_556
O1 Na2 U2 86.80(12) 11_666 10_556
O1 Na2 U2 17.96(11) 10_556 10_556
O1 Na2 U2 74.72(11) . 10_556
O1 Na2 U2 131.55(11) 3_565 10_556
O1 Na2 U2 88.60(11) 12_566 10_556
Na3 Na2 U2 61.603(4) 10_556 10_556
Na3 Na2 U2 118.398(4) . 10_556
U2 Na2 U2 127.815(2) 3_565 10_556
U2 Na2 U2 99.250(5) 12_566 10_556
U2 Na2 U2 56.795(8) . 10_556
O10 Na3 O10 115.17(14) 2_665 3_565
O10 Na3 O10 115.17(14) 2_665 .
O10 Na3 O10 115.17(14) 3_565 .
O10 Na3 O1 83.02(19) 2_665 2_665
O10 Na3 O1 76.30(19) 3_565 2_665
O10 Na3 O1 146.8(3) . 2_665
O10 Na3 O1 76.30(19) 2_665 .
O10 Na3 O1 146.8(3) 3_565 .
O10 Na3 O1 83.02(19) . .
O1 Na3 O1 74.4(2) 2_665 .
O10 Na3 O1 146.8(3) 2_665 3_565
O10 Na3 O1 83.02(19) 3_565 3_565
O10 Na3 O1 76.30(19) . 3_565
O1 Na3 O1 74.4(2) 2_665 3_565
O1 Na3 O1 74.4(2) . 3_565
O10 Na3 Na2 102.89(19) 2_665 .
O10 Na3 Na2 102.89(19) 3_565 .
O10 Na3 Na2 102.89(19) . .
O1 Na3 Na2 44.30(14) 2_665 .
O1 Na3 Na2 44.30(14) . .
O1 Na3 Na2 44.30(14) 3_565 .
O10 Na3 U2 165.8(2) 2_665 3_565
O10 Na3 U2 75.87(15) 3_565 3_565
O10 Na3 U2 63.98(15) . 3_565
O1 Na3 U2 91.45(16) 2_665 3_565
O1 Na3 U2 89.58(16) . 3_565
O1 Na3 U2 20.39(11) 3_565 3_565
Na2 Na3 U2 64.65(7) . 3_565
O10 Na3 U2 63.98(15) 2_665 .
O10 Na3 U2 165.8(2) 3_565 .
O10 Na3 U2 75.87(15) . .
O1 Na3 U2 89.58(16) 2_665 .
O1 Na3 U2 20.39(11) . .
O1 Na3 U2 91.45(16) 3_565 .
Na2 Na3 U2 64.65(7) . .
U2 Na3 U2 103.00(9) 3_565 .
O10 Na3 U2 75.87(15) 2_665 2_665
O10 Na3 U2 63.98(15) 3_565 2_665
O10 Na3 U2 165.8(2) . 2_665
O1 Na3 U2 20.40(11) 2_665 2_665
O1 Na3 U2 91.45(16) . 2_665
O1 Na3 U2 89.58(16) 3_565 2_665
Na2 Na3 U2 64.65(7) . 2_665
U2 Na3 U2 103.00(9) 3_565 2_665
U2 Na3 U2 103.00(9) . 2_665
O17 Na4 O17 114.0(5) . 3_675
O17 Na4 O17 114.0(5) . 2_765
O17 Na4 O17 114.0(5) 3_675 2_765
O17 Na4 Na4 75.6(6) . 10_556
O17 Na4 Na4 75.6(6) 3_675 10_556
O17 Na4 Na4 75.6(6) 2_765 10_556
O17 Na4 O13 71.1(5) . 2_765
O17 Na4 O13 90.6(5) 3_675 2_765
O17 Na4 O13 146.9(8) 2_765 2_765
Na4 Na4 O13 134.6(3) 10_556 2_765
O17 Na4 O13 146.9(8) . .
O17 Na4 O13 71.1(5) 3_675 .
O17 Na4 O13 90.6(5) 2_765 .
Na4 Na4 O13 134.6(3) 10_556 .
O13 Na4 O13 76.2(5) 2_765 .
O17 Na4 O13 90.6(5) . 3_675
O17 Na4 O13 146.9(8) 3_675 3_675
O17 Na4 O13 71.1(5) 2_765 3_675
Na4 Na4 O13 134.6(3) 10_556 3_675
O13 Na4 O13 76.2(5) 2_765 3_675
O13 Na4 O13 76.2(5) . 3_675
O17 Na4 O17 25.9(7) . 10_556
O17 Na4 O17 102.0(6) 3_675 10_556
O17 Na4 O17 102.0(6) 2_765 10_556
Na4 Na4 O17 49.7(4) 10_556 10_556
O13 Na4 O17 93.5(4) 2_765 10_556
O13 Na4 O17 167.3(4) . 10_556
O13 Na4 O17 108.9(3) 3_675 10_556
O17 Na4 O17 102.0(6) . 11_766
O17 Na4 O17 102.0(6) 3_675 11_766
O17 Na4 O17 25.9(7) 2_765 11_766
Na4 Na4 O17 49.7(4) 10_556 11_766
O13 Na4 O17 167.3(4) 2_765 11_766
O13 Na4 O17 108.9(3) . 11_766
O13 Na4 O17 93.5(4) 3_675 11_766
O17 Na4 O17 82.7(6) 10_556 11_766
O17 Na4 O17 102.0(6) . 12_676
O17 Na4 O17 25.9(7) 3_675 12_676
O17 Na4 O17 102.0(6) 2_765 12_676
Na4 Na4 O17 49.7(4) 10_556 12_676
O13 Na4 O17 108.9(3) 2_765 12_676
O13 Na4 O17 93.5(4) . 12_676
O13 Na4 O17 167.3(4) 3_675 12_676
O17 Na4 O17 82.7(6) 10_556 12_676
O17 Na4 O17 82.7(6) 11_766 12_676
O17 Na4 Na1 104.4(6) . .
O17 Na4 Na1 104.4(6) 3_675 .
O17 Na4 Na1 104.4(6) 2_765 .
Na4 Na4 Na1 180 10_556 .
O13 Na4 Na1 45.4(3) 2_765 .
O13 Na4 Na1 45.4(3) . .
O13 Na4 Na1 45.4(3) 3_675 .
O17 Na4 Na1 130.3(4) 10_556 .
O17 Na4 Na1 130.3(4) 11_766 .
O17 Na4 Na1 130.3(4) 12_676 .
U2 O1 Na3 131.1(3) . .
U2 O1 Na2 136.7(2) . .
Na3 O1 Na2 92.00(19) . .
U1 O3 U2 120.36(15) . .
U1 O3 U2 120.36(15) . 10_556
U2 O3 U2 119.1(3) . 10_556
C5 O4 U1 132.2(5) . .
C3 O5 U1 129.9(4) . .
C3 O5 U2 124.3(4) . .
U1 O5 U2 105.33(19) . .
C6 O6 U2 124.9(5) . .
U2 O7 U2 104.9(3) 10_556 .
U2 O7 H7 119(3) 10_556 .
U2 O7 H7 119(3) . .
U1 O8 Mg1 178.1(5) . 2_765
C2 O10 Na3 138.3(6) . .
C2 O11 U2 126.6(5) . 3_565
C5 O13 Na1 144.0(6) . .
C5 O13 Na4 117.3(6) . .
Na1 O13 Na4 85.2(3) . .
O16 Mg1 O16 148.2(10) . 10_556
O16 Mg1 O8 93.6(5) . 3_675
O16 Mg1 O8 93.6(5) 10_556 3_675
O16 Mg1 O18 87.5(8) . .
O16 Mg1 O18 122.7(8) 10_556 .
O8 Mg1 O18 94.3(6) 3_675 .
O16 Mg1 O18 122.7(8) . 10_556
O16 Mg1 O18 87.5(8) 10_556 10_556
O8 Mg1 O18 94.3(6) 3_675 10_556
O18 Mg1 O18 35.3(11) . 10_556
O16 Mg1 O14 98.0(7) . .
O16 Mg1 O14 74.9(6) 10_556 .
O8 Mg1 O14 168.0(4) 3_675 .
O18 Mg1 O14 89.5(7) . .
O18 Mg1 O14 82.2(7) 10_556 .
O16 Mg1 O14 74.9(6) . 10_556
O16 Mg1 O14 98.0(7) 10_556 10_556
O8 Mg1 O14 168.0(4) 3_675 10_556
O18 Mg1 O14 82.2(7) . 10_556
O18 Mg1 O14 89.5(7) 10_556 10_556
O14 Mg1 O14 24.0(9) . 10_556
O16 Mg1 O15 175.1(7) . 10_556
O16 Mg1 O15 36.0(6) 10_556 10_556
O8 Mg1 O15 82.9(4) 3_675 10_556
O18 Mg1 O15 89.3(8) . 10_556
O18 Mg1 O15 54.5(7) 10_556 10_556
O14 Mg1 O15 85.8(6) . 10_556
O14 Mg1 O15 108.4(6) 10_556 10_556
O16 Mg1 O15 36.0(6) . .
O16 Mg1 O15 175.1(7) 10_556 .
O8 Mg1 O15 82.9(4) 3_675 .
O18 Mg1 O15 54.5(7) . .
O18 Mg1 O15 89.3(8) 10_556 .
O14 Mg1 O15 108.4(6) . .
O14 Mg1 O15 85.8(6) 10_556 .
O15 Mg1 O15 139.7(9) 10_556 .
O16 Mg1 O17 58.6(7) . .
O16 Mg1 O17 91.1(7) 10_556 .
O8 Mg1 O17 85.5(5) 3_675 .
O18 Mg1 O17 146.0(7) . .
O18 Mg1 O17 178.7(7) 10_556 .
O14 Mg1 O17 97.7(7) . .
O14 Mg1 O17 91.0(7) 10_556 .
O15 Mg1 O17 124.2(7) 10_556 .
O15 Mg1 O17 92.0(7) . .
O16 Mg1 O17 91.1(7) . 10_556
O16 Mg1 O17 58.6(7) 10_556 10_556
O8 Mg1 O17 85.5(5) 3_675 10_556
O18 Mg1 O17 178.7(7) . 10_556
O18 Mg1 O17 146.0(7) 10_556 10_556
O14 Mg1 O17 91.0(7) . 10_556
O14 Mg1 O17 97.7(7) 10_556 10_556
O15 Mg1 O17 92.0(7) 10_556 10_556
O15 Mg1 O17 124.2(7) . 10_556
O17 Mg1 O17 32.6(9) . 10_556
O16 Mg1 U1 93.3(5) . 3_675
O16 Mg1 U1 93.3(5) 10_556 3_675
O8 Mg1 U1 0.9(2) 3_675 3_675
O18 Mg1 U1 95.2(5) . 3_675
O18 Mg1 U1 95.2(5) 10_556 3_675
O14 Mg1 U1 168.0(4) . 3_675
O14 Mg1 U1 168.0(4) 10_556 3_675
O15 Mg1 U1 83.2(4) 10_556 3_675
O15 Mg1 U1 83.2(4) . 3_675
O17 Mg1 U1 84.6(4) . 3_675
O17 Mg1 U1 84.6(4) 10_556 3_675
O14 O14 Mg1 78.0(4) 10_556 .
O16 O15 Mg1 67.6(9) . .
O15 O16 Mg1 76.5(11) . .
O17 O17 Na4 104.4(6) 10_556 .
O17 O17 Mg1 73.7(4) 10_556 .
Na4 O17 Mg1 165.5(8) . .
O17 O17 Na4 49.7(4) 10_556 10_556
Na4 O17 Na4 54.7(8) . 10_556
Mg1 O17 Na4 121.7(7) . 10_556
O18 O18 Mg1 72.4(6) 10_556 .
C5 C1 C3 116.0(6) . .
C5 C1 H1A 108.3 . .
C3 C1 H1A 108.3 . .
C5 C1 H1B 108.3 . .
C3 C1 H1B 108.3 . .
H1A C1 H1B 107.4 . .
O10 C2 O11 124.8(7) . .
O10 C2 C4 119.8(7) . .
O11 C2 C4 115.4(7) . .
O5 C3 C4 111.0(6) . .
O5 C3 C1 109.8(6) . .
C4 C3 C1 110.7(6) . .
O5 C3 C6 107.6(6) . .
C4 C3 C6 110.1(6) . .
C1 C3 C6 107.5(6) . .
C3 C4 C2 114.9(6) . .
C3 C4 H4A 108.5 . .
C2 C4 H4A 108.5 . .
C3 C4 H4B 108.5 . .
C2 C4 H4B 108.5 . .
H4A C4 H4B 107.5 . .
O13 C5 O4 120.8(8) . .
O13 C5 C1 120.0(7) . .
O4 C5 C1 119.1(6) . .
O12 C6 O6 123.4(8) . .
O12 C6 C3 118.9(7) . .
O6 C6 C3 117.8(7) . .

loop_
_geom_bond_atom_site_label_1
_geom_bond_atom_site_label_2
_geom_bond_distance
_geom_bond_site_symmetry_2
U1 O2 1.795(7) .
U1 O8 1.816(7) .
U1 O3 2.186(7) .
U1 O4 2.353(5) .
U1 O4 2.353(5) 10_556
U1 O5 2.384(5) .
U1 O5 2.384(5) 10_556
U2 O1 1.792(5) .
U2 O9 1.802(5) .
U2 O3 2.197(3) .
U2 O11 2.347(5) 2_665
U2 O6 2.380(5) .
U2 O7 2.389(4) .
U2 O5 2.399(5) .
Na1 O13 2.384(6) 8_565
Na1 O13 2.384(6) 2_765
Na1 O13 2.384(6) .
Na1 O13 2.384(6) 7_775
Na1 O13 2.384(6) 9_655
Na1 O13 2.384(6) 3_675
Na2 O1 2.484(5) 2_665
Na2 O1 2.484(5) 11_666
Na2 O1 2.484(5) 10_556
Na2 O1 2.484(5) .
Na2 O1 2.484(5) 3_565
Na2 O1 2.484(5) 12_566
Na3 O10 2.434(6) 2_665
Na3 O10 2.434(6) 3_565
Na3 O10 2.434(6) .
Na3 O1 2.457(6) 2_665
Na3 O1 2.457(6) .
Na3 O1 2.457(6) 3_565
Na4 O17 2.105(17) .
Na4 O17 2.105(17) 3_675
Na4 O17 2.105(17) 2_765
Na4 O13 2.538(14) 2_765
Na4 O13 2.538(14) .
Na4 O13 2.538(14) 3_675
Na4 O17 2.67(2) 10_556
Na4 O17 2.67(2) 11_766
Na4 O17 2.67(2) 12_676
O4 C5 1.276(10) .
O5 C3 1.414(9) .
O6 C6 1.267(10) .
O7 H7 0.95(7) .
O10 C2 1.230(10) .
O11 C2 1.285(10) .
O12 C6 1.245(10) .
O13 C5 1.227(9) .
Mg1 O16 1.970(14) .
Mg1 O8 2.034(9) 3_675
Mg1 O18 2.049(17) .
Mg1 O14 2.066(18) .
Mg1 O15 2.072(16) .
Mg1 O17 2.142(16) .
O14 O14 0.86(3) 10_556
O15 O16 1.25(2) .
O17 O17 1.20(3) 10_556
O18 O18 1.24(4) 10_556
C1 C5 1.520(12) .
C1 C3 1.541(9) .
C1 H1A 0.99 .
C1 H1B 0.99 .
C2 C4 1.535(10) .
C3 C4 1.526(10) .
C3 C6 1.553(11) .
C4 H4A 0.99 .
C4 H4B 0.99 .
